data_4066930
loop_
_publ_author_name
'Gluyas, Josef B. G.'
'Burschka, Christian'
'Kraft, Philip'
'Tacke, Reinhold'

_publ_section_title
;
 5,6-Disubstituted 1,2,3-Trisilaindanes as Silicon Analogues of
 Phantolide-Type Musk Odorants: Synthesis, Structure, Reactivity, and
 Olfactory Properties&#x00A7;
;
_journal_issue 22
_journal_name_full Organometallics
_journal_page_first 5897
_journal_paper_doi 10.1021/om100720k
_journal_volume 29
_journal_year 2010
_chemical_formula_moiety 'C15 H28 O Si3'
_chemical_formula_sum 'C15 H28 O Si3'
_chemical_formula_weight 308.64
_chemical_name_systematic
; 
 ? 
;
_space_group_IT_number 14
_symmetry_cell_setting monoclinic
_symmetry_space_group_name_Hall '-P 2ybc'
_symmetry_space_group_name_H-M 'P 1 21/c 1'
_atom_sites_solution_hydrogens geom
_atom_sites_solution_primary direct
_atom_sites_solution_secondary difmap
_audit_creation_method SHELXL-97
_cell_angle_alpha 90.00
_cell_angle_beta 93.436(5)
_cell_angle_gamma 90.00
_cell_formula_units_Z 8
_cell_length_a 13.3164(13)
_cell_length_b 8.2981(8)
_cell_length_c 34.292(3)
_cell_measurement_reflns_used 9892
_cell_measurement_temperature 100(2)
_cell_measurement_theta_max 28.31
_cell_measurement_theta_min 2.38
_cell_volume 3782.5(6)
_computing_cell_refinement Bruker-SAINT
_computing_data_collection Bruker-SAINT
_computing_data_reduction Bruker-SAINT
_computing_molecular_graphics Ortep/POVRAY
_computing_publication_material Bruker-SHELXTL
_computing_structure_refinement 'SHELXL-97 (Sheldrick, 2008)'
_computing_structure_solution 'SHELXS-97 (Sheldrick, 2008)'
_diffrn_ambient_temperature 100(2)
_diffrn_measured_fraction_theta_full 0.998
_diffrn_measured_fraction_theta_max 0.998
_diffrn_measurement_device_type Bruker_CAD4_Apex2_CCD
_diffrn_measurement_method omega_scan
_diffrn_radiation_monochromator Montel_multi_layer_optics
_diffrn_radiation_source rotating_anode
_diffrn_radiation_type MoK\a
_diffrn_radiation_wavelength 0.71073
_diffrn_reflns_av_R_equivalents 0.0380
_diffrn_reflns_av_sigmaI/netI 0.0220
_diffrn_reflns_limit_h_max 16
_diffrn_reflns_limit_h_min -17
_diffrn_reflns_limit_k_max 11
_diffrn_reflns_limit_k_min -11
_diffrn_reflns_limit_l_max 45
_diffrn_reflns_limit_l_min -45
_diffrn_reflns_number 79455
_diffrn_reflns_theta_full 28.34
_diffrn_reflns_theta_max 28.34
_diffrn_reflns_theta_min 1.53
_exptl_absorpt_coefficient_mu 0.244
_exptl_absorpt_correction_T_max .7457
_exptl_absorpt_correction_T_min .6602
_exptl_absorpt_correction_type multi-scan
_exptl_absorpt_process_details Bruker-SADABS
_exptl_crystal_colour colorless
_exptl_crystal_density_diffrn 1.084
_exptl_crystal_density_method 'not measured'
_exptl_crystal_description flat_needle
_exptl_crystal_F_000 1344
_exptl_crystal_size_max .3
_exptl_crystal_size_mid .1
_exptl_crystal_size_min .04
_refine_diff_density_max 0.512
_refine_diff_density_min -0.305
_refine_diff_density_rms 0.049
_refine_ls_extinction_method none
_refine_ls_goodness_of_fit_ref 1.052
_refine_ls_hydrogen_treatment constr
_refine_ls_matrix_type full
_refine_ls_number_parameters 365
_refine_ls_number_reflns 9416
_refine_ls_number_restraints 0
_refine_ls_restrained_S_all 1.052
_refine_ls_R_factor_all 0.0399
_refine_ls_R_factor_gt 0.0308
_refine_ls_shift/su_max 0.001
_refine_ls_shift/su_mean 0.000
_refine_ls_structure_factor_coef Fsqd
_refine_ls_weighting_details 'calc w=1/[\s^2^(Fo^2^)+(0.0383P)^2^+1.6447P] where P=(Fo^2^+2Fc^2^)/3'
_refine_ls_weighting_scheme calc
_refine_ls_wR_factor_gt 0.0780
_refine_ls_wR_factor_ref 0.0836
_reflns_number_gt 8037
_reflns_number_total 9416
_reflns_threshold_expression >2sigma(I)
_cod_data_source_file om100720k_si_002.cif
_cod_data_source_block glu05c
_cod_original_sg_symbol_H-M P21/c
_cod_database_code 4066930

loop_
_symmetry_equiv_pos_as_xyz
'x, y, z'
'-x, y+1/2, -z+1/2'
'-x, -y, -z'
'x, -y-1/2, z-1/2'

loop_
_atom_site_label
_atom_site_type_symbol
_atom_site_fract_x
_atom_site_fract_y
_atom_site_fract_z
_atom_site_U_iso_or_equiv
_atom_site_adp_type
_atom_site_occupancy
_atom_site_symmetry_multiplicity
_atom_site_calc_flag
_atom_site_refinement_flags
Si1 Si 0.18745(2) 0.76584(4) 0.031077(9) 0.01520(7) Uani 1 1 d .
Si2 Si 0.06570(3) 0.63254(4) 0.065700(10) 0.01680(8) Uani 1 1 d .
Si3 Si 0.14645(3) 0.71149(4) 0.124925(10) 0.01914(8) Uani 1 1 d .
O1 O 0.58764(7) 0.88423(11) 0.03622(3) 0.01853(18) Uani 1 1 d .
H1O H 0.5633(13) 0.964(2) 0.0377(5) 0.028 Uiso 1 1 d .
C1 C 0.15248(11) 0.97981(16) 0.01918(4) 0.0282(3) Uani 1 1 d .
H1A H 0.2098 1.0347 0.0084 0.042 Uiso 1 1 calc R
H1B H 0.1343 1.0352 0.0430 0.042 Uiso 1 1 calc R
H1C H 0.0951 0.9814 -0.0001 0.042 Uiso 1 1 calc R
C2 C 0.22651(10) 0.66261(17) -0.01413(4) 0.0233(3) Uani 1 1 d .
H2A H 0.1720 0.6698 -0.0346 0.035 Uiso 1 1 calc R
H2B H 0.2411 0.5491 -0.0083 0.035 Uiso 1 1 calc R
H2C H 0.2869 0.7149 -0.0232 0.035 Uiso 1 1 calc R
C3 C -0.06704(10) 0.70571(17) 0.05711(4) 0.0233(3) Uani 1 1 d .
H3A H -0.0941 0.6693 0.0314 0.035 Uiso 1 1 calc R
H3B H -0.0681 0.8237 0.0581 0.035 Uiso 1 1 calc R
H3C H -0.1083 0.6623 0.0774 0.035 Uiso 1 1 calc R
C4 C 0.07042(11) 0.40684(16) 0.05992(4) 0.0268(3) Uani 1 1 d .
H4A H 0.0326 0.3558 0.0802 0.040 Uiso 1 1 calc R
H4B H 0.1406 0.3706 0.0624 0.040 Uiso 1 1 calc R
H4C H 0.0405 0.3768 0.0341 0.040 Uiso 1 1 calc R
C5 C 0.09857(11) 0.91105(19) 0.14201(4) 0.0291(3) Uani 1 1 d .
H5A H 0.0277 0.9005 0.1479 0.044 Uiso 1 1 calc R
H5B H 0.1049 0.9919 0.1215 0.044 Uiso 1 1 calc R
H5C H 0.1382 0.9448 0.1656 0.044 Uiso 1 1 calc R
C6 C 0.14099(11) 0.5635(2) 0.16617(4) 0.0312(3) Uani 1 1 d .
H6A H 0.1829 0.6022 0.1887 0.047 Uiso 1 1 calc R
H6B H 0.1659 0.4586 0.1579 0.047 Uiso 1 1 calc R
H6C H 0.0713 0.5524 0.1735 0.047 Uiso 1 1 calc R
C7 C 0.27927(9) 0.73472(15) 0.10907(3) 0.0176(2) Uani 1 1 d .
C8 C 0.29575(9) 0.76276(14) 0.06926(3) 0.0149(2) Uani 1 1 d .
C9 C 0.39483(9) 0.78418(13) 0.05844(3) 0.0148(2) Uani 1 1 d .
H9 H 0.4059 0.8043 0.0318 0.018 Uiso 1 1 calc R
C10 C 0.47747(9) 0.77720(14) 0.08520(3) 0.0154(2) Uani 1 1 d .
C11 C 0.46135(9) 0.74783(16) 0.12475(3) 0.0191(2) Uani 1 1 d .
C12 C 0.36319(10) 0.72801(16) 0.13567(4) 0.0214(3) Uani 1 1 d .
H12 H 0.3526 0.7090 0.1624 0.026 Uiso 1 1 calc R
C13 C 0.54742(11) 0.7379(2) 0.15544(4) 0.0292(3) Uani 1 1 d .
H13A H 0.5206 0.7277 0.1813 0.044 Uiso 1 1 calc R
H13B H 0.5884 0.8357 0.1545 0.044 Uiso 1 1 calc R
H13C H 0.5891 0.6437 0.1503 0.044 Uiso 1 1 calc R
C14 C 0.58374(9) 0.79440(14) 0.07172(3) 0.0163(2) Uani 1 1 d .
H14 H 0.6259 0.8508 0.0926 0.020 Uiso 1 1 calc R
C15 C 0.63102(10) 0.63158(16) 0.06409(4) 0.0242(3) Uani 1 1 d .
H15A H 0.5928 0.5778 0.0425 0.036 Uiso 1 1 calc R
H15B H 0.6300 0.5649 0.0877 0.036 Uiso 1 1 calc R
H15C H 0.7007 0.6470 0.0572 0.036 Uiso 1 1 calc R
C21 C 0.83107(11) 0.06683(19) 0.10279(4) 0.0285(3) Uani 1 1 d .
H21A H 0.7930 0.0990 0.0787 0.043 Uiso 1 1 calc R
H21B H 0.8174 -0.0467 0.1083 0.043 Uiso 1 1 calc R
H21C H 0.9032 0.0813 0.0996 0.043 Uiso 1 1 calc R
C22 C 0.84094(11) 0.40520(18) 0.13902(5) 0.0325(3) Uani 1 1 d .
H22A H 0.9146 0.4031 0.1398 0.049 Uiso 1 1 calc R
H22B H 0.8189 0.4721 0.1605 0.049 Uiso 1 1 calc R
H22C H 0.8149 0.4503 0.1140 0.049 Uiso 1 1 calc R
C23 C 0.94919(12) 0.1713(3) 0.23132(5) 0.0434(4) Uani 1 1 d .
H23A H 0.9595 0.1230 0.2573 0.065 Uiso 1 1 calc R
H23B H 0.9425 0.2884 0.2338 0.065 Uiso 1 1 calc R
H23C H 1.0069 0.1466 0.2159 0.065 Uiso 1 1 calc R
C24 C 0.83639(13) -0.1407(2) 0.20498(5) 0.0383(4) Uani 1 1 d .
H24A H 0.8963 -0.1756 0.1920 0.057 Uiso 1 1 calc R
H24B H 0.7760 -0.1820 0.1906 0.057 Uiso 1 1 calc R
H24C H 0.8392 -0.1826 0.2317 0.057 Uiso 1 1 calc R
C25 C 0.61388(11) 0.0142(2) 0.25864(4) 0.0315(3) Uani 1 1 d .
H25A H 0.6539 -0.0016 0.2833 0.047 Uiso 1 1 calc R
H25B H 0.6086 -0.0881 0.2444 0.047 Uiso 1 1 calc R
H25C H 0.5464 0.0518 0.2642 0.047 Uiso 1 1 calc R
C26 C 0.68176(13) 0.3686(2) 0.25375(4) 0.0347(3) Uani 1 1 d .
H26A H 0.6141 0.3990 0.2608 0.052 Uiso 1 1 calc R
H26B H 0.7076 0.4504 0.2363 0.052 Uiso 1 1 calc R
H26C H 0.7263 0.3610 0.2775 0.052 Uiso 1 1 calc R
C27 C 0.60161(10) 0.18656(16) 0.17983(4) 0.0202(2) Uani 1 1 d .
C28 C 0.65052(9) 0.19855(14) 0.14435(3) 0.0172(2) Uani 1 1 d .
C29 C 0.59136(9) 0.20705(14) 0.10919(3) 0.0166(2) Uani 1 1 d .
H29 H 0.6241 0.2172 0.0855 0.020 Uiso 1 1 calc R
C30 C 0.48687(9) 0.20126(14) 0.10756(3) 0.0161(2) Uani 1 1 d .
C31 C 0.43803(9) 0.18805(15) 0.14266(4) 0.0203(2) Uani 1 1 d .
C32 C 0.49636(10) 0.18292(17) 0.17768(4) 0.0226(3) Uani 1 1 d .
H32 H 0.4630 0.1766 0.2014 0.027 Uiso 1 1 calc R
C33 C 0.32517(10) 0.1744(2) 0.14347(4) 0.0291(3) Uani 1 1 d .
H33A H 0.3071 0.1483 0.1700 0.044 Uiso 1 1 calc R
H33B H 0.3010 0.0889 0.1255 0.044 Uiso 1 1 calc R
H33C H 0.2941 0.2770 0.1353 0.044 Uiso 1 1 calc R
C34 C 0.42677(9) 0.20563(14) 0.06859(3) 0.0171(2) Uani 1 1 d .
H34 H 0.3738 0.1201 0.0684 0.021 Uiso 1 1 calc R
C35 C 0.37650(11) 0.36757(16) 0.06041(4) 0.0249(3) Uani 1 1 d .
H35A H 0.4281 0.4510 0.0586 0.037 Uiso 1 1 calc R
H35B H 0.3333 0.3941 0.0816 0.037 Uiso 1 1 calc R
H35C H 0.3357 0.3620 0.0357 0.037 Uiso 1 1 calc R
O21 O 0.49308(7) 0.17262(11) 0.03808(3) 0.02082(19) Uani 1 1 d .
H21O H 0.4633(14) 0.170(2) 0.0196(5) 0.031 Uiso 1 1 d .
Si21 Si 0.79199(3) 0.19460(4) 0.144309(10) 0.01854(8) Uani 1 1 d .
Si22 Si 0.83175(3) 0.08693(5) 0.206174(10) 0.02458(9) Uani 1 1 d .
Si23 Si 0.67656(3) 0.16830(5) 0.228200(10) 0.02241(8) Uani 1 1 d .

loop_
_atom_site_aniso_label
_atom_site_aniso_U_11
_atom_site_aniso_U_22
_atom_site_aniso_U_33
_atom_site_aniso_U_23
_atom_site_aniso_U_13
_atom_site_aniso_U_12
Si1 0.01333(16) 0.01921(15) 0.01287(15) 0.00032(12) -0.00076(12) 0.00090(12)
Si2 0.01450(16) 0.02175(16) 0.01418(15) -0.00093(12) 0.00123(12) -0.00051(12)
Si3 0.01498(17) 0.02998(18) 0.01260(15) -0.00199(13) 0.00196(12) 0.00017(13)
O1 0.0180(4) 0.0227(4) 0.0149(4) 0.0018(3) 0.0011(3) 0.0023(3)
C1 0.0261(7) 0.0246(6) 0.0333(8) 0.0060(6) -0.0042(6) 0.0041(5)
C2 0.0206(6) 0.0355(7) 0.0137(6) -0.0026(5) 0.0002(5) 0.0008(5)
C3 0.0165(6) 0.0308(7) 0.0225(6) 0.0016(5) 0.0016(5) 0.0006(5)
C4 0.0275(7) 0.0232(6) 0.0302(7) -0.0017(5) 0.0059(6) -0.0007(5)
C5 0.0189(7) 0.0402(8) 0.0285(7) -0.0119(6) 0.0037(5) 0.0024(6)
C6 0.0271(7) 0.0478(9) 0.0189(6) 0.0066(6) 0.0026(5) -0.0018(6)
C7 0.0155(6) 0.0226(6) 0.0148(5) -0.0029(4) 0.0016(4) 0.0011(4)
C8 0.0152(6) 0.0154(5) 0.0140(5) -0.0022(4) -0.0010(4) 0.0012(4)
C9 0.0167(6) 0.0153(5) 0.0124(5) -0.0007(4) 0.0006(4) 0.0011(4)
C10 0.0144(6) 0.0158(5) 0.0158(5) -0.0023(4) 0.0001(4) 0.0014(4)
C11 0.0166(6) 0.0266(6) 0.0138(5) -0.0025(5) -0.0024(4) 0.0019(5)
C12 0.0200(6) 0.0324(7) 0.0117(5) -0.0019(5) 0.0010(5) 0.0020(5)
C13 0.0198(7) 0.0508(9) 0.0166(6) 0.0000(6) -0.0032(5) 0.0004(6)
C14 0.0144(6) 0.0199(5) 0.0143(5) 0.0004(4) -0.0011(4) 0.0006(4)
C15 0.0176(6) 0.0238(6) 0.0315(7) 0.0011(5) 0.0045(5) 0.0054(5)
C21 0.0230(7) 0.0412(8) 0.0214(6) -0.0025(6) 0.0020(5) 0.0091(6)
C22 0.0259(7) 0.0339(8) 0.0376(8) 0.0052(6) 0.0015(6) -0.0067(6)
C23 0.0255(8) 0.0801(13) 0.0236(7) 0.0027(8) -0.0057(6) -0.0117(8)
C24 0.0337(8) 0.0411(9) 0.0403(9) 0.0143(7) 0.0041(7) 0.0090(7)
C25 0.0293(8) 0.0484(9) 0.0168(6) 0.0035(6) 0.0003(5) -0.0079(6)
C26 0.0396(9) 0.0412(8) 0.0226(7) -0.0082(6) -0.0046(6) -0.0012(7)
C27 0.0196(6) 0.0267(6) 0.0140(6) -0.0023(5) -0.0001(5) 0.0003(5)
C28 0.0170(6) 0.0198(6) 0.0147(5) -0.0015(4) -0.0002(4) -0.0002(4)
C29 0.0187(6) 0.0176(5) 0.0135(5) -0.0005(4) 0.0007(4) 0.0003(4)
C30 0.0181(6) 0.0156(5) 0.0144(5) -0.0018(4) -0.0015(4) 0.0013(4)
C31 0.0166(6) 0.0246(6) 0.0198(6) -0.0030(5) 0.0018(5) 0.0012(5)
C32 0.0203(6) 0.0334(7) 0.0145(6) -0.0032(5) 0.0035(5) 0.0006(5)
C33 0.0176(7) 0.0455(8) 0.0244(7) -0.0010(6) 0.0025(5) 0.0005(6)
C34 0.0175(6) 0.0179(5) 0.0157(5) -0.0012(4) -0.0016(4) 0.0008(4)
C35 0.0254(7) 0.0218(6) 0.0268(7) 0.0011(5) -0.0037(5) 0.0056(5)
O21 0.0232(5) 0.0263(5) 0.0125(4) -0.0013(4) -0.0024(3) 0.0030(4)
Si21 0.01514(16) 0.02634(17) 0.01398(16) 0.00201(13) -0.00035(12) -0.00009(13)
Si22 0.01741(18) 0.0398(2) 0.01602(17) 0.00488(15) -0.00291(13) -0.00073(15)
Si23 0.02070(18) 0.0346(2) 0.01167(16) -0.00106(14) -0.00081(13) -0.00228(14)

loop_
_atom_type_symbol
_atom_type_description
_atom_type_scat_dispersion_real
_atom_type_scat_dispersion_imag
_atom_type_scat_source
C C 0.0033 0.0016 'International Tables Vol C Tables 4.2.6.8 and 6.1.1.4'
H H 0.0000 0.0000 'International Tables Vol C Tables 4.2.6.8 and 6.1.1.4'
O O 0.0106 0.0060 'International Tables Vol C Tables 4.2.6.8 and 6.1.1.4'
Si Si 0.0817 0.0704 'International Tables Vol C Tables 4.2.6.8 and 6.1.1.4'

loop_
_geom_angle_atom_site_label_1
_geom_angle_atom_site_label_2
_geom_angle_atom_site_label_3
_geom_angle
C2 Si1 C1 109.32(7)
C2 Si1 C8 109.23(6)
C1 Si1 C8 109.45(6)
C2 Si1 Si2 116.01(5)
C1 Si1 Si2 112.77(5)
C8 Si1 Si2 99.50(4)
C3 Si2 C4 110.01(6)
C3 Si2 Si3 115.25(5)
C4 Si2 Si3 110.72(5)
C3 Si2 Si1 116.21(5)
C4 Si2 Si1 112.79(5)
Si3 Si2 Si1 90.674(18)
C6 Si3 C5 108.19(7)
C6 Si3 C7 111.24(6)
C5 Si3 C7 109.89(6)
C6 Si3 Si2 115.79(5)
C5 Si3 Si2 111.79(5)
C7 Si3 Si2 99.69(4)
C12 C7 C8 118.11(11)
C12 C7 Si3 122.14(9)
C8 C7 Si3 119.74(9)
C9 C8 C7 118.60(11)
C9 C8 Si1 120.40(9)
C7 C8 Si1 120.99(9)
C10 C9 C8 122.66(11)
C9 C10 C11 118.85(11)
C9 C10 C14 120.61(10)
C11 C10 C14 120.50(11)
C12 C11 C10 118.69(11)
C12 C11 C13 119.47(11)
C10 C11 C13 121.84(11)
C11 C12 C7 123.08(11)
O1 C14 C15 106.26(10)
O1 C14 C10 112.90(10)
C15 C14 C10 111.80(10)
C32 C27 C28 117.82(11)
C32 C27 Si23 121.26(9)
C28 C27 Si23 120.88(9)
C29 C28 C27 118.57(11)
C29 C28 Si21 120.69(9)
C27 C28 Si21 120.69(9)
C30 C29 C28 122.84(11)
C29 C30 C31 118.79(11)
C29 C30 C34 120.57(11)
C31 C30 C34 120.62(11)
C32 C31 C30 118.57(11)
C32 C31 C33 119.14(12)
C30 C31 C33 122.26(11)
C31 C32 C27 123.39(12)
O21 C34 C30 108.82(10)
O21 C34 C35 108.51(10)
C30 C34 C35 112.78(10)
C21 Si21 C22 109.84(7)
C21 Si21 C28 109.49(6)
C22 Si21 C28 109.68(6)
C21 Si21 Si22 114.58(5)
C22 Si21 Si22 112.52(5)
C28 Si21 Si22 100.27(4)
C23 Si22 C24 110.82(9)
C23 Si22 Si21 114.37(6)
C24 Si22 Si21 111.64(6)
C23 Si22 Si23 118.14(6)
C24 Si22 Si23 109.01(6)
Si21 Si22 Si23 91.508(19)
C25 Si23 C26 110.41(7)
C25 Si23 C27 108.27(6)
C26 Si23 C27 109.95(7)
C25 Si23 Si22 114.40(6)
C26 Si23 Si22 113.39(6)
C27 Si23 Si22 99.78(4)

loop_
_geom_bond_atom_site_label_1
_geom_bond_atom_site_label_2
_geom_bond_distance
Si1 C2 1.8720(13)
Si1 C1 1.8743(14)
Si1 C8 1.8891(12)
Si1 Si2 2.3436(5)
Si2 C3 1.8756(13)
Si2 C4 1.8848(14)
Si2 Si3 2.3341(5)
Si3 C6 1.8780(15)
Si3 C5 1.8807(15)
Si3 C7 1.8912(13)
O1 C14 1.4311(14)
C7 C12 1.4007(17)
C7 C8 1.4148(16)
C8 C9 1.4030(17)
C9 C10 1.3912(16)
C10 C11 1.4073(17)
C10 C14 1.5214(16)
C11 C12 1.3908(18)
C11 C13 1.5111(17)
C14 C15 1.5199(17)
C21 Si21 1.8738(14)
C22 Si21 1.8777(15)
C23 Si22 1.8756(16)
C24 Si22 1.8906(17)
C25 Si23 1.8780(15)
C26 Si23 1.8784(16)
C27 C32 1.3994(18)
C27 C28 1.4174(17)
C27 Si23 1.8900(13)
C28 C29 1.4020(17)
C28 Si21 1.8843(13)
C29 C30 1.3900(17)
C30 C31 1.4061(17)
C30 C34 1.5166(16)
C31 C32 1.3913(18)
C31 C33 1.5091(18)
C34 O21 1.4352(15)
C34 C35 1.5199(17)
Si21 Si22 2.3334(5)
Si22 Si23 2.3418(6)

loop_
_geom_torsion_atom_site_label_1
_geom_torsion_atom_site_label_2
_geom_torsion_atom_site_label_3
_geom_torsion_atom_site_label_4
_geom_torsion
C2 Si1 Si2 C3 -99.30(7)
C1 Si1 Si2 C3 27.87(7)
C8 Si1 Si2 C3 143.75(6)
C2 Si1 Si2 C4 29.06(7)
C1 Si1 Si2 C4 156.22(7)
C8 Si1 Si2 C4 -87.90(6)
C2 Si1 Si2 Si3 141.93(5)
C1 Si1 Si2 Si3 -90.90(5)
C8 Si1 Si2 Si3 24.98(4)
C3 Si2 Si3 C6 94.64(7)
C4 Si2 Si3 C6 -31.01(8)
Si1 Si2 Si3 C6 -145.76(6)
C3 Si2 Si3 C5 -29.87(7)
C4 Si2 Si3 C5 -155.52(7)
Si1 Si2 Si3 C5 89.73(5)
C3 Si2 Si3 C7 -145.97(6)
C4 Si2 Si3 C7 88.37(6)
Si1 Si2 Si3 C7 -26.37(4)
C6 Si3 C7 C12 -35.33(13)
C5 Si3 C7 C12 84.46(12)
Si2 Si3 C7 C12 -158.01(10)
C6 Si3 C7 C8 145.85(10)
C5 Si3 C7 C8 -94.36(11)
Si2 Si3 C7 C8 23.17(10)
C12 C7 C8 C9 -0.69(17)
Si3 C7 C8 C9 178.19(9)
C12 C7 C8 Si1 177.66(9)
Si3 C7 C8 Si1 -3.47(14)
C2 Si1 C8 C9 38.20(11)
C1 Si1 C8 C9 -81.46(11)
Si2 Si1 C8 C9 160.16(9)
C2 Si1 C8 C7 -140.11(10)
C1 Si1 C8 C7 100.23(11)
Si2 Si1 C8 C7 -18.15(10)
C7 C8 C9 C10 0.72(17)
Si1 C8 C9 C10 -177.64(9)
C8 C9 C10 C11 -0.13(17)
C8 C9 C10 C14 177.47(10)
C9 C10 C11 C12 -0.46(18)
C14 C10 C11 C12 -178.07(11)
C9 C10 C11 C13 179.72(12)
C14 C10 C11 C13 2.11(18)
C10 C11 C12 C7 0.5(2)
C13 C11 C12 C7 -179.69(13)
C8 C7 C12 C11 0.10(19)
Si3 C7 C12 C11 -178.74(10)
C9 C10 C14 O1 25.90(15)
C11 C10 C14 O1 -156.54(11)
C9 C10 C14 C15 -93.86(13)
C11 C10 C14 C15 83.71(14)
C32 C27 C28 C29 0.37(18)
Si23 C27 C28 C29 178.14(9)
C32 C27 C28 Si21 -177.17(10)
Si23 C27 C28 Si21 0.60(15)
C27 C28 C29 C30 -1.21(18)
Si21 C28 C29 C30 176.32(9)
C28 C29 C30 C31 0.71(18)
C28 C29 C30 C34 -178.05(11)
C29 C30 C31 C32 0.63(18)
C34 C30 C31 C32 179.38(11)
C29 C30 C31 C33 -177.52(12)
C34 C30 C31 C33 1.23(19)
C30 C31 C32 C27 -1.5(2)
C33 C31 C32 C27 176.72(13)
C28 C27 C32 C31 1.0(2)
Si23 C27 C32 C31 -176.78(10)
C29 C30 C34 O21 15.23(15)
C31 C30 C34 O21 -163.50(11)
C29 C30 C34 C35 -105.24(13)
C31 C30 C34 C35 76.03(15)
C29 C28 Si21 C21 -39.22(12)
C27 C28 Si21 C21 138.27(11)
C29 C28 Si21 C22 81.38(11)
C27 C28 Si21 C22 -101.13(11)
C29 C28 Si21 Si22 -160.05(9)
C27 C28 Si21 Si22 17.43(11)
C21 Si21 Si22 C23 98.82(9)
C22 Si21 Si22 C23 -27.60(9)
C28 Si21 Si22 C23 -144.06(8)
C21 Si21 Si22 C24 -28.02(8)
C22 Si21 Si22 C24 -154.44(8)
C28 Si21 Si22 C24 89.10(7)
C21 Si21 Si22 Si23 -139.18(6)
C22 Si21 Si22 Si23 94.40(6)
C28 Si21 Si22 Si23 -22.06(4)
C32 C27 Si23 C25 39.61(13)
C28 C27 Si23 C25 -138.08(11)
C32 C27 Si23 C26 -81.08(13)
C28 C27 Si23 C26 101.23(12)
C32 C27 Si23 Si22 159.50(10)
C28 C27 Si23 Si22 -18.19(11)
C23 Si22 Si23 C25 -103.68(9)
C24 Si22 Si23 C25 23.96(8)
Si21 Si22 Si23 C25 137.50(5)
C23 Si22 Si23 C26 24.16(9)
C24 Si22 Si23 C26 151.79(8)
Si21 Si22 Si23 C26 -94.67(6)
C23 Si22 Si23 C27 141.01(8)
C24 Si22 Si23 C27 -91.35(7)
Si21 Si22 Si23 C27 22.18(5)
